data_7008487
loop_
_publ_author_name
'Ikeda, Satoru'
'Hozumi, Toshiya'
'Hashimoto, Kazuhito'
'Ohkoshi, Shin-Ichi'

_publ_section_title
;
 Cyano-bridged gadolinium(III)-tungstate(V) bimetallic assembly with a
 one-dimensional chain structure.
;
_journal_issue 12
_journal_name_full 'Dalton transactions (Cambridge, England : 2003)'
_journal_page_first 2120
_journal_page_last 2123
_journal_paper_doi 10.1039/b503426d
_journal_year 2005
_chemical_formula_moiety 'C26 H42 Gd N14 O6 W '
_chemical_formula_sum 'C26 H42 Gd N14 O6 W'
_chemical_formula_weight 987.81
_space_group_IT_number 14
_symmetry_cell_setting monoclinic
_symmetry_Int_Tables_number 14
_symmetry_space_group_name_Hall '-P 2ybc'
_symmetry_space_group_name_H-M 'P 1 21/c 1'
_cell_angle_alpha 90
_cell_angle_beta 91.09(8)
_cell_angle_gamma 90
_cell_formula_units_Z 4
_cell_length_a 16.40(2)
_cell_length_b 11.08(1)
_cell_length_c 21.18(2)
_cell_measurement_reflns_used 30362
_cell_measurement_temperature 250.1
_cell_measurement_theta_max 27.5
_cell_measurement_theta_min 3.1
_cell_volume 3848(7)
_computing_cell_refinement PROCESS-AUTO
_computing_data_collection PROCESS-AUTO
_computing_data_reduction CrystalStructure
_computing_publication_material 'CrystalStructure Ver. 3.5.1'
_computing_structure_refinement CRYSTALS
_computing_structure_solution SHELXS97
_diffrn_detector_area_resol_mean 10.00
_diffrn_measured_fraction_theta_full 0.9961
_diffrn_measured_fraction_theta_max 0.9961
_diffrn_measurement_device_type 'Rigaku RAXIS-RAPID'
_diffrn_measurement_method \w
_diffrn_radiation_type 'Mo K\a'
_diffrn_radiation_wavelength 0.7107
_diffrn_reflns_av_R_equivalents 0.049
_diffrn_reflns_limit_h_max 21
_diffrn_reflns_limit_h_min -20
_diffrn_reflns_limit_k_max 14
_diffrn_reflns_limit_k_min -13
_diffrn_reflns_limit_l_max 27
_diffrn_reflns_limit_l_min -27
_diffrn_reflns_number 73294
_diffrn_reflns_theta_full 27.48
_diffrn_reflns_theta_max 27.48
_exptl_absorpt_coefficient_mu 4.760
_exptl_absorpt_correction_T_max 0.788
_exptl_absorpt_correction_T_min 0.356
_exptl_absorpt_correction_type multi-scan
_exptl_absorpt_process_details
;
Higashi, T. (1995). Program for Absorption Correction.
Rigaku Corporation, Tokyo, Japan.
;
_exptl_crystal_colour 'pale yellow'
_exptl_crystal_density_diffrn 1.706
_exptl_crystal_density_method 'not measured'
_exptl_crystal_description needle
_exptl_crystal_F_000 1928.00
_exptl_crystal_size_max 0.70
_exptl_crystal_size_mid 0.15
_exptl_crystal_size_min 0.05
_refine_diff_density_max 1.86
_refine_diff_density_min -1.18
_refine_ls_extinction_method none
_refine_ls_goodness_of_fit_ref 0.990
_refine_ls_number_parameters 439
_refine_ls_number_reflns 4859
_refine_ls_R_factor_gt 0.0350
_refine_ls_shift/su_max 0.0000
_refine_ls_structure_factor_coef F
_refine_ls_weighting_details 'w = 1/[0.0017Fo^2^ + 1.0000\s(Fo^2^)]'
_refine_ls_weighting_scheme calc
_refine_ls_wR_factor_ref 0.0560
_reflns_number_gt 4859
_reflns_number_total 9265
_reflns_threshold_expression F^2^>2.0\s(F^2^)
_cod_data_source_file b503426d.txt
_cod_data_source_block '_Gd(DMF)6[W(CN)8]_250K'
_cod_original_cell_volume 3846(6)
_cod_original_formula_sum 'C26 H42 Gd N14 O6 W '
_cod_database_code 7008487

loop_
_symmetry_equiv_pos_as_xyz
x,y,z
-x,-y,-z
-x,y+1/2,-z+1/2
x,-y+1/2,z+1/2

loop_
_atom_site_label
_atom_site_type_symbol
_atom_site_fract_x
_atom_site_fract_y
_atom_site_fract_z
_atom_site_U_iso_or_equiv
_atom_site_adp_type
_atom_site_occupancy
_atom_site_symmetry_multiplicity
_atom_site_calc_flag
_atom_site_refinement_flags
_atom_site_disorder_assembly
_atom_site_disorder_group
W(1) W 0.25075(2) 0.72796(4) 0.13933(2) 0.0355(1) Uani 1.00 1 d . . .
Gd(1) Gd 0.25170(3) 0.22654(5) 0.22482(2) 0.0320(1) Uani 1.00 1 d . . .
O(1) O 0.2144(7) 0.3453(8) 0.3110(4) 0.071(3) Uani 1.00 1 d . . .
O(2) O 0.3762(6) 0.310(1) 0.2570(6) 0.093(4) Uani 1.00 1 d . . .
O(3) O 0.3020(6) 0.1093(7) 0.3112(4) 0.063(3) Uani 1.00 1 d . . .
O(4) O 0.1357(5) 0.1299(8) 0.2684(4) 0.056(2) Uani 1.00 1 d . . .
O(5) O 0.1459(5) 0.2294(7) 0.1460(4) 0.050(2) Uani 1.00 1 d . . .
O(6) O 0.3315(7) 0.2344(8) 0.1331(5) 0.077(3) Uani 1.00 1 d . . .
N(1) N 0.2382(6) 0.4447(7) 0.1892(4) 0.041(2) Uani 1.00 1 d . . .
N(2) N 0.4204(9) 0.595(1) 0.0940(7) 0.095(5) Uani 1.00 1 d . . .
N(3) N 0.1813(9) 0.556(1) 0.0224(5) 0.083(4) Uani 1.00 1 d . . .
N(4) N 0.328(1) 0.883(1) 0.0208(6) 0.090(5) Uani 1.00 1 d . . .
N(5) N 0.0819(8) 0.860(1) 0.0839(7) 0.089(5) Uani 1.00 1 d . . .
N(6) N 0.2611(5) 1.0152(8) 0.1835(4) 0.040(3) Uani 1.00 1 d . . .
N(7) N 0.1264(8) 0.737(1) 0.2599(6) 0.070(4) Uani 1.00 1 d . . .
N(8) N 0.3746(8) 0.736(1) 0.2641(6) 0.080(4) Uani 1.00 1 d . . .
N(9) N 0.1941(8) 0.427(1) 0.4041(6) 0.079(4) Uani 1.00 1 d . . .
N(10) N 0.4711(7) 0.440(1) 0.2858(7) 0.076(4) Uani 1.00 1 d . . .
N(11) N 0.310(1) -0.045(1) 0.3796(6) 0.092(5) Uani 1.00 1 d . . .
N(12) N 0.0234(6) 0.0129(9) 0.2755(6) 0.061(3) Uani 1.00 1 d . . .
N(13) N 0.0544(7) 0.267(1) 0.0686(5) 0.062(3) Uani 1.00 1 d . . .
N(14) N 0.409(1) 0.231(2) 0.0503(8) 0.130(7) Uani 1.00 1 d . . .
C(1) C 0.2413(6) 0.5421(7) 0.1735(5) 0.031(2) Uani 1.00 1 d . . .
C(2) C 0.3620(9) 0.642(1) 0.1100(6) 0.060(4) Uani 1.00 1 d . . .
C(3) C 0.2049(8) 0.616(1) 0.0624(6) 0.056(4) Uani 1.00 1 d . . .
C(4) C 0.299(1) 0.831(1) 0.0614(6) 0.063(4) Uani 1.00 1 d . . .
C(5) C 0.1402(9) 0.812(1) 0.1025(6) 0.062(4) Uani 1.00 1 d . . .
C(6) C 0.2596(6) 0.914(1) 0.1691(5) 0.040(3) Uani 1.00 1 d . . .
C(7) C 0.1683(8) 0.733(1) 0.2170(5) 0.048(3) Uani 1.00 1 d . . .
C(8) C 0.3349(8) 0.732(1) 0.2205(6) 0.055(3) Uani 1.00 1 d . . .
C(9) C 0.196(1) 0.336(1) 0.3664(7) 0.077(5) Uani 1.00 1 d . . .
C(10) C 0.216(2) 0.545(2) 0.3845(9) 0.112(8) Uani 1.00 1 d . . .
C(11) C 0.166(2) 0.411(2) 0.470(1) 0.15(1) Uani 1.00 1 d . . .
C(12) C 0.4185(9) 0.394(2) 0.2471(9) 0.089(6) Uani 1.00 1 d . . .
C(13B) C 0.527(2) 0.535(3) 0.248(2) 0.10(1) Uiso 0.60 1 d P . .
C(14) C 0.486(2) 0.397(4) 0.348(1) 0.20(2) Uani 1.00 1 d . . .
C(15) C 0.287(2) 0.007(2) 0.3302(8) 0.113(7) Uani 1.00 1 d . . .
C(16) C 0.348(2) 0.032(3) 0.428(2) 0.20(2) Uani 1.00 1 d . . .
C(17A) C 0.294(2) -0.163(3) 0.401(1) 0.084(9) Uiso 0.60 1 d P . .
C(18) C 0.0866(7) 0.0559(9) 0.2443(6) 0.051(3) Uani 1.00 1 d . . .
C(19) C 0.009(1) 0.051(2) 0.3409(8) 0.098(6) Uani 1.00 1 d . . .
C(20) C -0.0317(9) -0.072(1) 0.2439(9) 0.083(5) Uani 1.00 1 d . . .
C(21) C 0.1232(7) 0.2878(9) 0.0999(6) 0.047(3) Uani 1.00 1 d . . .
C(22) C 0.029(1) 0.341(1) 0.0140(9) 0.102(6) Uani 1.00 1 d . . .
C(23) C -0.001(1) 0.169(2) 0.088(1) 0.099(6) Uani 1.00 1 d . . .
C(24A) C 0.358(1) 0.185(2) 0.091(1) 0.065(7) Uani 0.60 1 d P . .
C(25) C 0.431(3) 0.143(3) 0.009(2) 0.23(2) Uani 1.00 1 d . . .
C(26B) C 0.389(6) 0.351(9) 0.006(4) 0.18(3) Uiso 0.35 1 d P . .
C(13A) C 0.522(3) 0.548(5) 0.286(2) 0.10(1) Uiso 0.40 1 d P . .
C(17B) C 0.259(4) -0.170(5) 0.387(3) 0.10(2) Uiso 0.40 1 d P . .
C(24B) C 0.358(3) 0.289(2) 0.091(2) 0.07(1) Uani 0.40 1 d P . .
C(26A) C 0.475(3) 0.309(5) 0.066(2) 0.18(2) Uiso 0.65 1 d P . .

loop_
_atom_site_aniso_label
_atom_site_aniso_U_11
_atom_site_aniso_U_22
_atom_site_aniso_U_33
_atom_site_aniso_U_12
_atom_site_aniso_U_13
_atom_site_aniso_U_23
W(1) 0.0528(3) 0.0190(2) 0.0347(2) -0.0009(2) 0.0001(2) -0.0003(2)
Gd(1) 0.0350(2) 0.0191(2) 0.0420(3) -0.0034(2) 0.0005(2) -0.0003(2)
O(1) 0.117(8) 0.043(5) 0.052(5) -0.007(5) 0.015(5) -0.009(4)
O(2) 0.058(6) 0.065(6) 0.15(1) -0.027(5) -0.033(6) 0.025(7)
O(3) 0.084(6) 0.041(5) 0.064(5) -0.004(4) -0.023(5) 0.019(4)
O(4) 0.047(5) 0.058(5) 0.062(5) -0.015(4) 0.005(4) 0.004(4)
O(5) 0.050(4) 0.037(4) 0.061(4) -0.007(4) -0.017(3) 0.003(4)
O(6) 0.097(7) 0.041(4) 0.096(7) -0.003(5) 0.059(6) -0.004(5)
N(1) 0.055(6) 0.017(4) 0.051(5) 0.010(4) 0.001(4) 0.003(3)
N(2) 0.072(9) 0.10(1) 0.11(1) 0.023(8) 0.036(8) -0.007(8)
N(3) 0.14(1) 0.050(6) 0.061(7) -0.036(7) -0.019(7) -0.007(5)
N(4) 0.14(1) 0.071(8) 0.058(7) -0.006(8) 0.019(8) 0.020(6)
N(5) 0.078(9) 0.082(9) 0.11(1) 0.008(7) -0.045(8) -0.007(8)
N(6) 0.036(5) 0.032(5) 0.050(5) 0.003(4) -0.002(4) 0.000(4)
N(7) 0.075(8) 0.062(7) 0.074(7) 0.017(6) 0.026(6) 0.007(6)
N(8) 0.088(9) 0.080(9) 0.070(7) 0.022(7) -0.025(7) -0.013(6)
N(9) 0.10(1) 0.073(8) 0.066(7) -0.003(7) 0.011(7) -0.029(6)
N(10) 0.037(5) 0.065(7) 0.13(1) -0.009(5) -0.020(6) -0.015(7)
N(11) 0.14(1) 0.071(8) 0.064(7) -0.016(8) -0.029(8) 0.029(6)
N(12) 0.043(5) 0.047(6) 0.095(8) -0.004(4) 0.014(5) 0.014(5)
N(13) 0.058(6) 0.052(6) 0.074(6) -0.006(5) -0.023(5) -0.002(5)
N(14) 0.17(2) 0.12(1) 0.11(1) -0.07(1) 0.09(1) -0.03(1)
C(1) 0.038(5) 0.009(4) 0.045(5) 0.006(3) 0.003(4) -0.004(3)
C(2) 0.08(1) 0.038(6) 0.059(7) -0.006(6) 0.023(7) 0.002(5)
C(3) 0.075(9) 0.027(5) 0.066(7) -0.006(5) -0.010(6) 0.001(5)
C(4) 0.11(1) 0.035(6) 0.047(6) -0.005(7) 0.011(7) 0.008(5)
C(5) 0.071(9) 0.045(6) 0.069(8) -0.019(6) -0.026(7) -0.006(6)
C(6) 0.038(6) 0.046(7) 0.034(5) 0.007(5) -0.005(4) 0.002(4)
C(7) 0.062(7) 0.028(5) 0.055(6) -0.010(5) -0.000(5) -0.001(5)
C(8) 0.072(8) 0.035(5) 0.057(6) 0.029(6) -0.014(6) -0.006(5)
C(9) 0.10(1) 0.058(9) 0.072(9) -0.011(8) 0.017(8) -0.009(7)
C(10) 0.18(2) 0.06(1) 0.10(1) -0.01(1) -0.01(1) 0.000(9)
C(11) 0.20(3) 0.16(2) 0.08(1) -0.04(2) 0.06(2) -0.03(1)
C(12) 0.053(9) 0.09(1) 0.13(1) -0.018(8) -0.005(9) 0.00(1)
C(14) 0.19(3) 0.33(5) 0.09(2) 0.00(3) -0.04(2) 0.01(2)
C(15) 0.19(2) 0.07(1) 0.07(1) 0.06(1) 0.02(1) 0.018(9)
C(16) 0.23(4) 0.16(3) 0.19(3) -0.06(2) -0.10(3) 0.06(2)
C(18) 0.039(6) 0.026(5) 0.088(9) -0.006(4) 0.008(6) 0.005(5)
C(19) 0.08(1) 0.13(2) 0.08(1) -0.03(1) 0.032(9) -0.01(1)
C(20) 0.053(8) 0.064(9) 0.13(1) -0.032(7) 0.014(9) -0.012(9)
C(21) 0.048(6) 0.030(5) 0.062(7) -0.007(4) -0.015(5) -0.004(5)
C(22) 0.12(1) 0.06(1) 0.12(1) 0.008(9) -0.07(1) 0.017(9)
C(23) 0.07(1) 0.10(1) 0.13(1) -0.029(9) -0.02(1) 0.01(1)
C(24A) 0.07(1) 0.07(1) 0.06(1) -0.01(1) 0.02(1) -0.01(1)
C(25) 0.27(5) 0.10(2) 0.30(5) 0.01(2) 0.04(4) -0.03(3)
C(24B) 0.14(3) 0.02(2) 0.06(2) -0.02(2) 0.05(2) -0.01(1)

loop_
_atom_type_symbol
_atom_type_description
_atom_type_scat_dispersion_real
_atom_type_scat_dispersion_imag
_atom_type_scat_source
C C 0.003 0.002
;
International Tables for Crystallography
(1992, Vol. C, Tables 4.2.6.8 and 6.1.1.4)
;
H H 0.000 0.000
;
International Tables for Crystallography
(1992, Vol. C, Table 6.1.1.4)
;
N N 0.006 0.003
;
International Tables for Crystallography
(1992, Vol. C, Tables 4.2.6.8 and 6.1.1.4)
;
O O 0.011 0.006
;
International Tables for Crystallography
(1992, Vol. C, Tables 4.2.6.8 and 6.1.1.4)
;
Gd Gd -0.165 3.904
;
International Tables for Crystallography
(1992, Vol. C, Tables 4.2.6.8 and 6.1.1.4)
;
W W -0.849 6.872
;
International Tables for Crystallography
(1992, Vol. C, Tables 4.2.6.8 and 6.1.1.4)
;

loop_
_geom_angle_atom_site_label_1
_geom_angle_atom_site_label_2
_geom_angle_atom_site_label_3
_geom_angle
_geom_angle_publ_flag
_geom_angle_site_symmetry_1
_geom_angle_site_symmetry_2
_geom_angle_site_symmetry_3
C(9) O(1) Gd(1) 140.9(9) yes . . .
C(12) O(2) Gd(1) 140(1) yes . . .
C(15) O(3) Gd(1) 133(1) yes . . .
C(18) O(4) Gd(1) 130.5(8) yes . . .
C(21) O(5) Gd(1) 140.6(7) yes . . .
C(24A) O(6) C(24B) 60(2) yes . . .
C(24A) O(6) Gd(1) 148(1) yes . . .
C(24B) O(6) Gd(1) 149(1) yes . . .
C(1) N(1) Gd(1) 172.4(8) yes . . .
C(9) N(9) C(10) 122(1) yes . . .
C(9) N(9) C(11) 120(1) yes . . .
C(10) N(9) C(11) 117(1) yes . . .
C(12) N(10) C(13B) 108(1) yes . . .
C(12) N(10) C(14) 123(2) yes . . .
C(12) N(10) C(13A) 135(2) yes . . .
C(13B) N(10) C(14) 126(2) yes . . .
C(13B) N(10) C(13A) 30(2) yes . . .
C(14) N(10) C(13A) 100(2) yes . . .
C(15) N(11) C(16) 115(1) yes . . .
C(15) N(11) C(17A) 130(1) yes . . .
C(15) N(11) C(17B) 109(2) yes . . .
C(16) N(11) C(17A) 113(2) yes . . .
C(16) N(11) C(17B) 129(2) yes . . .
C(17A) N(11) C(17B) 22(2) yes . . .
C(18) N(12) C(19) 120(1) yes . . .
C(18) N(12) C(20) 119(1) yes . . .
C(19) N(12) C(20) 120(1) yes . . .
C(21) N(13) C(22) 121(1) yes . . .
C(21) N(13) C(23) 120(1) yes . . .
C(22) N(13) C(23) 117(1) yes . . .
C(24A) N(14) C(25) 108(2) yes . . .
C(24A) N(14) C(26B) 123(3) yes . . .
C(24A) N(14) C(24B) 50(1) yes . . .
C(24A) N(14) C(26A) 125(2) yes . . .
C(25) N(14) C(26B) 105(4) yes . . .
C(25) N(14) C(24B) 155(2) yes . . .
C(25) N(14) C(26A) 112(3) yes . . .
C(26B) N(14) C(24B) 82(3) yes . . .
C(26B) N(14) C(26A) 77(4) yes . . .
C(24B) N(14) C(26A) 92(2) yes . . .
W(1) C(1) N(1) 177.4(9) yes . . .
W(1) C(2) N(2) 179(1) yes . . .
W(1) C(3) N(3) 178(1) yes . . .
W(1) C(4) N(4) 176(1) yes . . .
W(1) C(5) N(5) 177(1) yes . . .
W(1) C(6) N(6) 176.9(9) yes . . .
W(1) C(7) N(7) 177(1) yes . . .
W(1) C(8) N(8) 176(1) yes . . .
O(1) C(9) N(9) 122(1) yes . . .
O(2) C(12) N(10) 126(1) yes . . .
C(13A) C(13B) N(10) 63(4) yes . . .
O(3) C(15) N(11) 130(1) yes . . .
C(17B) C(17A) N(11) 96(6) yes . . .
O(4) C(18) N(12) 122(1) yes . . .
O(5) C(21) N(13) 123(1) yes . . .
C(24B) C(24A) N(14) 67(2) yes . . .
O(6) C(24A) C(24B) 60(2) yes . . .
O(6) C(24A) N(14) 125(2) yes . . .
C(13B) C(13A) N(10) 85(4) yes . . .
C(17A) C(17B) N(11) 60(5) yes . . .
O(6) C(24B) N(14) 118(2) yes . . .
O(6) C(24B) C(24A) 59(1) yes . . .
C(24A) C(24B) N(14) 61(2) yes . . .

loop_
_geom_bond_atom_site_label_1
_geom_bond_atom_site_label_2
_geom_bond_distance
_geom_bond_publ_flag
_geom_bond_site_symmetry_1
_geom_bond_site_symmetry_2
W(1) C(1) 2.189(8) yes . .
W(1) C(2) 2.16(1) yes . .
W(1) C(3) 2.17(1) yes . .
W(1) C(4) 2.16(1) yes . .
W(1) C(5) 2.17(1) yes . .
W(1) C(6) 2.16(1) yes . .
W(1) C(7) 2.15(1) yes . .
W(1) C(8) 2.18(1) yes . .
Gd(1) O(1) 2.340(9) yes . .
Gd(1) O(2) 2.33(1) yes . .
Gd(1) O(3) 2.377(8) yes . .
Gd(1) O(4) 2.383(8) yes . .
Gd(1) O(5) 2.385(8) yes . .
Gd(1) O(6) 2.36(1) yes . .
Gd(1) N(1) 2.540(8) yes . .
O(1) C(9) 1.22(2) yes . .
O(2) C(12) 1.18(2) yes . .
O(3) C(15) 1.22(2) yes . .
O(4) C(18) 1.25(1) yes . .
O(5) C(21) 1.22(1) yes . .
O(6) C(24A) 1.15(3) yes . .
O(6) C(24B) 1.16(3) yes . .
N(1) C(1) 1.13(1) yes . .
N(2) C(2) 1.15(2) yes . .
N(3) C(3) 1.14(2) yes . .
N(4) C(4) 1.15(2) yes . .
N(5) C(5) 1.15(2) yes . .
N(6) C(6) 1.16(1) yes . .
N(7) C(7) 1.15(2) yes . .
N(8) C(8) 1.12(2) yes . .
N(9) C(9) 1.29(2) yes . .
N(9) C(10) 1.41(2) yes . .
N(9) C(11) 1.49(3) yes . .
N(10) C(12) 1.29(2) yes . .
N(10) C(13B) 1.62(4) yes . .
N(10) C(14) 1.42(3) yes . .
N(10) C(13A) 1.46(6) yes . .
N(11) C(15) 1.25(2) yes . .
N(11) C(16) 1.46(4) yes . .
N(11) C(17A) 1.41(4) yes . .
N(11) C(17B) 1.62(6) yes . .
N(12) C(18) 1.33(2) yes . .
N(12) C(19) 1.47(2) yes . .
N(12) C(20) 1.46(2) yes . .
N(13) C(21) 1.32(2) yes . .
N(13) C(22) 1.47(2) yes . .
N(13) C(23) 1.48(2) yes . .
N(14) C(24A) 1.31(3) yes . .
N(14) C(25) 1.36(4) yes . .
N(14) C(26B) 1.6(1) yes . .
N(14) C(24B) 1.39(4) yes . .
N(14) C(26A) 1.42(6) yes . .
C(13B) C(13A) 0.84(6) yes . .
C(17A) C(17B) 0.63(6) yes . .
C(24A) C(24B) 1.16(4) yes . .

loop_
_geom_contact_atom_site_label_1
_geom_contact_atom_site_label_2
_geom_contact_distance
_geom_contact_publ_flag
_geom_contact_site_symmetry_1
_geom_contact_site_symmetry_2
W(1) N(1) 3.318(8) yes . 55501
W(1) N(2) 3.31(1) yes . 55501
W(1) N(3) 3.31(1) yes . 55501
W(1) N(4) 3.31(1) yes . 55501
W(1) N(5) 3.32(1) yes . 55501
W(1) N(6) 3.319(8) yes . 55501
W(1) N(7) 3.30(1) yes . 55501
W(1) N(8) 3.30(1) yes . 55501
W(1) C(1) 2.189(8) yes . 55501
W(1) C(2) 2.16(1) yes . 55501
W(1) C(3) 2.17(1) yes . 55501
W(1) C(4) 2.16(1) yes . 55501
W(1) C(5) 2.17(1) yes . 55501
W(1) C(6) 2.16(1) yes . 55501
W(1) C(7) 2.15(1) yes . 55501
W(1) C(8) 2.18(1) yes . 55501
Gd(1) O(1) 2.340(9) yes . 55501
Gd(1) O(3) 2.377(8) yes . 55501
Gd(1) O(4) 2.383(8) yes . 55501
Gd(1) O(5) 2.385(8) yes . 55501
Gd(1) O(6) 2.36(1) yes . 55501
Gd(1) N(1) 2.540(8) yes . 55501
Gd(1) C(9) 3.38(2) yes . 55501
Gd(1) C(12) 3.33(2) yes . 55501
Gd(1) C(15) 3.34(2) yes . 55501
Gd(1) C(18) 3.33(1) yes . 55501
Gd(1) C(21) 3.42(1) yes . 55501
Gd(1) C(24A) 3.40(2) yes . 55501
Gd(1) C(24B) 3.42(4) yes . 55501
O(1) Gd(1) 2.340(9) yes . 55501
O(1) O(2) 2.94(2) yes . 55501
O(1) O(3) 2.98(1) yes . 55501
O(1) O(4) 2.85(1) yes . 55501
O(1) N(1) 2.84(1) yes . 55501
O(1) N(9) 2.20(1) yes . 55501
O(1) C(10) 2.70(2) yes . 55501
O(1) C(11) 3.56(2) yes . 55501
O(1) C(20) 3.32(2) yes . 55502
O(2) O(1) 2.94(2) yes . 55501
O(2) O(3) 2.79(1) yes . 55501
O(2) O(6) 2.84(2) yes . 55501
O(2) N(1) 3.05(1) yes . 55501
O(2) N(10) 2.20(2) yes . 55501
O(2) C(13B) 3.52(4) yes . 55501
O(2) C(14) 2.78(3) yes . 55501
O(2) C(24B) 3.52(3) yes . 55501
O(3) Gd(1) 2.377(8) yes . 55501
O(3) O(1) 2.98(1) yes . 55501
O(3) O(2) 2.79(1) yes . 55501
O(3) O(4) 2.87(1) yes . 55501
O(3) N(11) 2.24(2) yes . 55501
O(3) C(9) 3.28(2) yes . 55501
O(3) C(16) 2.71(3) yes . 55501
O(3) C(17A) 3.57(3) yes . 55501
O(3) C(17B) 3.56(6) yes . 55501
O(4) Gd(1) 2.383(8) yes . 55501
O(4) O(1) 2.85(1) yes . 55501
O(4) O(3) 2.87(1) yes . 55501
O(4) O(5) 2.82(1) yes . 55501
O(4) N(12) 2.26(1) yes . 55501
O(4) C(9) 3.23(2) yes . 55501
O(4) C(15) 3.10(2) yes . 55501
O(4) C(19) 2.74(2) yes . 55501
O(4) C(20) 3.57(2) yes . 55501
O(5) Gd(1) 2.385(8) yes . 55501
O(5) O(4) 2.82(1) yes . 55501
O(5) O(6) 3.06(1) yes . 55501
O(5) N(1) 2.96(1) yes . 55501
O(5) N(13) 2.24(1) yes . 55501
O(5) C(18) 3.01(1) yes . 55501
O(5) C(22) 3.58(2) yes . 55501
O(5) C(23) 2.77(2) yes . 55501
O(6) Gd(1) 2.36(1) yes . 55501
O(6) O(2) 2.84(2) yes . 55501
O(6) O(5) 3.06(1) yes . 55501
O(6) N(1) 3.04(1) yes . 55501
O(6) N(14) 2.19(2) yes . 55501
O(6) C(12) 3.29(2) yes . 55501
O(6) C(21) 3.52(2) yes . 55501
O(6) C(25) 3.28(4) yes . 55501
O(6) C(26B) 3.1(1) yes . 55501
O(6) C(26A) 2.90(6) yes . 55501
N(1) W(1) 3.318(8) yes . 55501
N(1) Gd(1) 2.540(8) yes . 55501
N(1) O(1) 2.84(1) yes . 55501
N(1) O(2) 3.05(1) yes . 55501
N(1) O(5) 2.96(1) yes . 55501
N(1) O(6) 3.04(1) yes . 55501
N(1) C(2) 3.44(2) yes . 55501
N(1) C(3) 3.33(1) yes . 55501
N(1) C(7) 3.45(1) yes . 55501
N(1) C(12) 3.23(2) yes . 55501
N(1) C(21) 3.17(1) yes . 55501
N(1) C(24B) 3.35(4) yes . 55501
N(2) W(1) 3.31(1) yes . 55501
N(2) C(1) 3.46(2) yes . 55501
N(2) C(3) 3.59(2) yes . 55501
N(2) C(4) 3.35(2) yes . 55501
N(2) C(8) 3.40(2) yes . 55501
N(2) C(26B) 3.3(1) yes . 55501
N(2) C(24B) 3.54(3) yes . 55501
N(2) C(26A) 3.35(6) yes . 55501
N(3) W(1) 3.31(1) yes . 55501
N(3) C(1) 3.33(2) yes . 55501
N(3) C(2) 3.59(2) yes . 55501
N(3) C(5) 3.38(2) yes . 55501
N(3) C(21) 3.53(2) yes . 55501
N(3) C(22) 3.45(2) yes . 55501
N(4) W(1) 3.31(1) yes . 55501
N(4) C(2) 3.31(2) yes . 55501
N(4) C(6) 3.37(2) yes . 55501
N(4) C(25) 3.36(4) yes . 56501
N(5) W(1) 3.32(1) yes . 55501
N(5) W(1) 2.70(1) yes . 56505
N(5) Gd(1) 2.70(1) yes . 56505
N(5) O(1) 2.70(2) yes . 56505
N(5) O(2) 2.70(2) yes . 56505
N(5) O(3) 2.70(2) yes . 56505
N(5) O(4) 2.70(2) yes . 56505
N(5) O(5) 2.70(2) yes . 56505
N(5) O(6) 2.70(2) yes . 56505
N(5) N(1) 2.70(2) yes . 56505
N(5) N(2) 2.70(2) yes . 56505
N(5) N(3) 2.70(2) yes . 56505
N(5) N(4) 2.70(2) yes . 56505
N(5) N(5) 2.70(2) yes . 56505
N(5) N(6) 2.70(2) yes . 56505
N(5) N(7) 2.70(2) yes . 56505
N(5) N(8) 2.70(2) yes . 56505
N(5) N(9) 2.70(2) yes . 56505
N(5) N(10) 2.70(2) yes . 56505
N(5) N(11) 2.70(2) yes . 56505
N(5) N(12) 2.70(2) yes . 56505
N(5) N(13) 2.70(2) yes . 56505
N(5) N(14) 2.70(2) yes . 56505
N(5) C(1) 2.70(2) yes . 56505
N(5) C(2) 2.70(2) yes . 56505
N(5) C(3) 3.40(2) yes . 55501
N(5) C(3) 2.70(2) yes . 56505
N(5) C(4) 2.70(2) yes . 56505
N(5) C(5) 2.70(2) yes . 56505
N(5) C(6) 3.45(2) yes . 55501
N(5) C(6) 2.70(2) yes . 56505
N(5) C(7) 3.43(2) yes . 55501
N(5) C(7) 2.70(2) yes . 56505
N(5) C(8) 2.70(2) yes . 56505
N(5) C(9) 2.70(2) yes . 56505
N(5) C(10) 2.70(2) yes . 56505
N(5) C(11) 2.70(3) yes . 56505
N(5) C(12) 2.70(2) yes . 56505
N(5) C(13B) 2.70(4) yes . 56505
N(5) C(14) 2.70(4) yes . 56505
N(5) C(15) 2.70(2) yes . 56505
N(5) C(16) 2.70(4) yes . 56505
N(5) C(17A) 2.70(4) yes . 56505
N(5) C(18) 2.70(2) yes . 56505
N(5) C(19) 2.70(2) yes . 56505
N(5) C(20) 2.70(2) yes . 56505
N(5) C(21) 2.70(2) yes . 56505
N(5) C(22) 3.53(2) yes . 56503
N(5) C(22) 2.70(2) yes . 56505
N(5) C(23) 2.70(2) yes . 56505
N(5) C(24A) 2.70(3) yes . 56505
N(5) C(25) 2.70(4) yes . 56505
N(5) C(26B) 2.7(1) yes . 56505
N(5) C(13A) 2.70(5) yes . 56505
N(5) C(17B) 2.70(6) yes . 56505
N(5) C(24B) 2.70(4) yes . 56505
N(5) C(26A) 2.70(6) yes . 56505
N(6) W(1) 3.319(8) yes . 55501
N(6) Gd(1) 2.505(8) yes . 56501
N(6) O(3) 2.96(1) yes . 56501
N(6) O(4) 3.04(1) yes . 56501
N(6) O(5) 3.13(1) yes . 56501
N(6) O(6) 2.90(1) yes . 56501
N(6) C(4) 3.36(1) yes . 55501
N(6) C(5) 3.44(2) yes . 55501
N(6) C(7) 3.55(1) yes . 55501
N(6) C(8) 3.45(1) yes . 55501
N(6) C(15) 3.13(2) yes . 56501
N(6) C(18) 3.19(1) yes . 56501
N(6) C(24A) 3.17(3) yes . 56501
N(7) W(1) 3.30(1) yes . 55501
N(7) N(12) 3.51(2) yes . 56501
N(7) N(12) 3.56(2) yes . 55502
N(7) C(1) 3.42(2) yes . 55501
N(7) C(5) 3.45(2) yes . 55501
N(7) C(6) 3.53(2) yes . 55501
N(7) C(8) 3.54(2) yes . 55501
N(7) C(20) 3.36(2) yes . 56501
N(7) C(17B) 3.59(6) yes . 56501
N(8) W(1) 3.30(1) yes . 55501
N(8) N(10) 3.57(2) yes . 65502
N(8) C(1) 3.60(2) yes . 55501
N(8) C(2) 3.43(2) yes . 55501
N(8) C(6) 3.37(2) yes . 55501
N(8) C(7) 3.51(2) yes . 55501
N(8) C(13B) 3.37(4) yes . 55501
N(8) C(17A) 3.40(3) yes . 56501
N(8) C(13A) 3.22(5) yes . 55501
N(8) C(17B) 3.41(6) yes . 56501
N(9) O(1) 2.20(1) yes . 55501
N(10) O(2) 2.20(2) yes . 55501
N(10) C(13B) 1.62(4) yes . 55501
N(11) O(3) 2.24(2) yes . 55501
N(11) C(17B) 1.62(6) yes . 55501
N(12) O(4) 2.26(1) yes . 55501
N(13) W(1) 3.41(1) yes . 55505
N(13) Gd(1) 3.41(1) yes . 55505
N(13) O(1) 3.41(1) yes . 55505
N(13) O(2) 3.41(2) yes . 55505
N(13) O(3) 3.41(1) yes . 55505
N(13) O(4) 3.41(1) yes . 55505
N(13) O(5) 2.24(1) yes . 55501
N(13) O(5) 3.41(1) yes . 55505
N(13) O(6) 3.41(1) yes . 55505
N(13) N(1) 3.41(1) yes . 55505
N(13) N(2) 3.41(2) yes . 55505
N(13) N(3) 3.41(2) yes . 55505
N(13) N(4) 3.41(2) yes . 55505
N(13) N(5) 3.41(2) yes . 55505
N(13) N(6) 3.41(1) yes . 55505
N(13) N(7) 3.41(2) yes . 55505
N(13) N(8) 3.41(2) yes . 55505
N(13) N(9) 3.41(2) yes . 55505
N(13) N(10) 3.41(2) yes . 55505
N(13) N(11) 3.41(2) yes . 55505
N(13) N(12) 3.41(1) yes . 55505
N(13) N(13) 3.41(1) yes . 55505
N(13) N(14) 3.41(2) yes . 55505
N(13) C(1) 3.41(1) yes . 55505
N(13) C(2) 3.41(2) yes . 55505
N(13) C(3) 3.41(2) yes . 55505
N(13) C(4) 3.41(2) yes . 55505
N(13) C(5) 3.41(2) yes . 55505
N(13) C(6) 3.41(2) yes . 55505
N(13) C(7) 3.41(2) yes . 55505
N(13) C(8) 3.41(2) yes . 55505
N(13) C(9) 3.41(2) yes . 55505
N(13) C(10) 3.41(2) yes . 55505
N(13) C(11) 3.41(3) yes . 55505
N(13) C(12) 3.41(2) yes . 55505
N(13) C(13B) 3.41(4) yes . 55505
N(13) C(14) 3.41(4) yes . 55505
N(13) C(15) 3.41(2) yes . 55505
N(13) C(16) 3.41(3) yes . 55505
N(13) C(17A) 3.41(3) yes . 55505
N(13) C(18) 3.41(2) yes . 55505
N(13) C(19) 3.41(2) yes . 55505
N(13) C(20) 3.41(2) yes . 55505
N(13) C(21) 3.41(1) yes . 55505
N(13) C(22) 3.41(2) yes . 55505
N(13) C(23) 3.41(2) yes . 55505
N(13) C(24A) 3.41(3) yes . 55505
N(13) C(25) 3.41(4) yes . 55505
N(13) C(26B) 3.4(1) yes . 55505
N(13) C(13A) 3.41(6) yes . 55505
N(13) C(17B) 3.41(6) yes . 55505
N(13) C(24B) 3.41(3) yes . 55505
N(13) C(26A) 3.41(6) yes . 55505
N(14) O(6) 2.19(2) yes . 55501
N(14) C(26B) 1.6(1) yes . 55501
C(1) W(1) 2.189(8) yes . 55501
C(1) N(2) 3.46(2) yes . 55501
C(1) N(3) 3.33(2) yes . 55501
C(1) N(7) 3.42(2) yes . 55501
C(1) N(8) 3.60(2) yes . 55501
C(1) C(2) 2.66(2) yes . 55501
C(1) C(3) 2.55(2) yes . 55501
C(1) C(7) 2.61(1) yes . 55501
C(1) C(8) 2.78(1) yes . 55501
C(2) W(1) 2.16(1) yes . 55501
C(2) N(1) 3.44(2) yes . 55501
C(2) N(3) 3.59(2) yes . 55501
C(2) N(4) 3.31(2) yes . 55501
C(2) N(8) 3.43(2) yes . 55501
C(2) C(1) 2.66(2) yes . 55501
C(2) C(3) 2.76(2) yes . 55501
C(2) C(4) 2.54(2) yes . 55501
C(2) C(8) 2.59(2) yes . 55501
C(3) W(1) 2.17(1) yes . 55501
C(3) N(1) 3.33(1) yes . 55501
C(3) N(2) 3.59(2) yes . 55501
C(3) N(5) 3.40(2) yes . 55501
C(3) C(1) 2.55(2) yes . 55501
C(3) C(2) 2.76(2) yes . 55501
C(3) C(4) 2.83(2) yes . 55501
C(3) C(5) 2.56(2) yes . 55501
C(3) C(7) 3.58(2) yes . 55501
C(4) W(1) 2.16(1) yes . 55501
C(4) N(2) 3.35(2) yes . 55501
C(4) N(6) 3.36(1) yes . 55501
C(4) C(2) 2.54(2) yes . 55501
C(4) C(3) 2.83(2) yes . 55501
C(4) C(5) 2.76(2) yes . 55501
C(4) C(6) 2.55(2) yes . 55501
C(4) C(8) 3.58(2) yes . 55501
C(5) W(1) 2.17(1) yes . 55501
C(5) N(3) 3.38(2) yes . 55501
C(5) N(6) 3.44(2) yes . 55501
C(5) N(7) 3.45(2) yes . 55501
C(5) C(3) 2.56(2) yes . 55501
C(5) C(4) 2.76(2) yes . 55501
C(5) C(6) 2.65(2) yes . 55501
C(5) C(7) 2.61(2) yes . 55501
C(6) W(1) 2.16(1) yes . 55501
C(6) N(4) 3.37(2) yes . 55501
C(6) N(5) 3.45(2) yes . 55501
C(6) N(7) 3.53(2) yes . 55501
C(6) N(8) 3.37(2) yes . 55501
C(6) C(4) 2.55(2) yes . 55501
C(6) C(5) 2.65(2) yes . 55501
C(6) C(7) 2.71(2) yes . 55501
C(6) C(8) 2.60(2) yes . 55501
C(6) C(15) 3.59(2) yes . 56501
C(7) W(1) 2.15(1) yes . 55501
C(7) N(1) 3.45(1) yes . 55501
C(7) N(5) 3.43(2) yes . 55501
C(7) N(6) 3.55(1) yes . 55501
C(7) N(8) 3.51(2) yes . 55501
C(7) C(1) 2.61(1) yes . 55501
C(7) C(3) 3.58(2) yes . 55501
C(7) C(5) 2.61(2) yes . 55501
C(7) C(6) 2.71(2) yes . 55501
C(7) C(8) 2.73(2) yes . 55501
C(8) W(1) 2.18(1) yes . 55501
C(8) N(2) 3.40(2) yes . 55501
C(8) N(6) 3.45(1) yes . 55501
C(8) N(7) 3.54(2) yes . 55501
C(8) C(1) 2.78(1) yes . 55501
C(8) C(2) 2.59(2) yes . 55501
C(8) C(4) 3.58(2) yes . 55501
C(8) C(6) 2.60(2) yes . 55501
C(8) C(7) 2.73(2) yes . 55501
C(9) Gd(1) 3.38(2) yes . 55501
C(9) O(3) 3.28(2) yes . 55501
C(9) O(4) 3.23(2) yes . 55501
C(9) C(10) 2.36(2) yes . 55501
C(9) C(11) 2.41(3) yes . 55501
C(10) O(1) 2.70(2) yes . 55501
C(10) N(4) 3.49(2) yes . 56504
C(10) C(9) 2.36(2) yes . 55501
C(10) C(11) 2.49(3) yes . 55501
C(10) C(17A) 3.49(4) yes . 56501
C(10) C(17B) 3.25(6) yes . 56501
C(11) O(1) 3.56(2) yes . 55501
C(11) N(13) 3.43(3) yes . 55504
C(11) C(9) 2.41(3) yes . 55501
C(11) C(10) 2.49(3) yes . 55501
C(12) Gd(1) 3.33(2) yes . 55501
C(12) O(6) 3.29(2) yes . 55501
C(12) N(1) 3.23(2) yes . 55501
C(12) C(13B) 2.37(4) yes . 55501
C(12) C(14) 2.39(3) yes . 55501
C(12) C(13A) 2.54(6) yes . 55501
C(13B) O(2) 3.52(4) yes . 55501
C(13B) O(2) 3.43(4) yes . 65502
C(13B) O(3) 3.20(4) yes . 65502
C(13B) N(8) 3.37(4) yes . 55501
C(13B) N(10) 1.62(4) yes . 55501
C(13B) C(12) 2.37(4) yes . 55501
C(13B) C(14) 2.72(5) yes . 55501
C(13B) C(15) 3.51(4) yes . 65502
C(14) O(2) 2.78(3) yes . 55501
C(14) C(12) 2.39(3) yes . 55501
C(14) C(13B) 2.72(5) yes . 55501
C(14) C(25) 3.57(5) yes . 55504
C(14) C(13A) 2.21(7) yes . 55501
C(15) Gd(1) 3.34(2) yes . 55501
C(15) O(4) 3.10(2) yes . 55501
C(15) C(16) 2.30(4) yes . 55501
C(15) C(17A) 2.42(4) yes . 55501
C(15) C(17B) 2.35(6) yes . 55501
C(16) O(3) 2.71(3) yes . 55501
C(16) N(3) 3.55(4) yes . 55504
C(16) C(15) 2.30(4) yes . 55501
C(16) C(17A) 2.40(5) yes . 55501
C(16) C(26B) 2.2(1) yes . 55504
C(16) C(17B) 2.79(7) yes . 55501
C(17A) O(3) 3.57(3) yes . 55501
C(17A) N(3) 3.40(4) yes . 55504
C(17A) N(4) 3.55(3) yes . 55504
C(17A) C(15) 2.42(4) yes . 55501
C(17A) C(16) 2.40(5) yes . 55501
C(18) Gd(1) 3.33(1) yes . 55501
C(18) O(5) 3.01(1) yes . 55501
C(18) C(19) 2.43(2) yes . 55501
C(18) C(20) 2.40(2) yes . 55501
C(19) O(4) 2.74(2) yes . 55501
C(19) C(18) 2.43(2) yes . 55501
C(19) C(20) 2.55(3) yes . 55501
C(20) O(4) 3.57(2) yes . 55501
C(20) C(18) 2.40(2) yes . 55501
C(20) C(19) 2.55(3) yes . 55501
C(21) Gd(1) 3.42(1) yes . 55501
C(21) O(6) 3.52(2) yes . 55501
C(21) N(1) 3.17(1) yes . 55501
C(21) N(3) 3.53(2) yes . 55501
C(21) C(22) 2.43(2) yes . 55501
C(21) C(23) 2.44(2) yes . 55501
C(22) O(5) 3.58(2) yes . 55501
C(22) N(3) 3.45(2) yes . 55501
C(22) N(5) 3.53(2) yes . 56503
C(22) C(21) 2.43(2) yes . 55501
C(22) C(23) 2.53(3) yes . 55501
C(23) W(1) 2.65(2) yes . 55505
C(23) Gd(1) 2.65(2) yes . 55505
C(23) O(1) 2.65(2) yes . 55505
C(23) O(2) 2.65(2) yes . 55505
C(23) O(3) 2.65(2) yes . 55505
C(23) O(4) 2.65(2) yes . 55505
C(23) O(5) 2.77(2) yes . 55501
C(23) O(5) 2.65(2) yes . 55505
C(23) O(6) 2.65(2) yes . 55505
C(23) N(1) 2.65(2) yes . 55505
C(23) N(2) 2.65(3) yes . 55505
C(23) N(3) 2.65(2) yes . 55505
C(23) N(4) 2.65(2) yes . 55505
C(23) N(5) 2.65(2) yes . 55505
C(23) N(6) 2.65(2) yes . 55505
C(23) N(7) 2.65(2) yes . 55505
C(23) N(8) 2.65(2) yes . 55505
C(23) N(9) 2.65(2) yes . 55505
C(23) N(10) 2.65(2) yes . 55505
C(23) N(11) 2.65(2) yes . 55505
C(23) N(12) 2.65(2) yes . 55505
C(23) N(13) 2.65(2) yes . 55505
C(23) N(14) 2.65(3) yes . 55505
C(23) C(1) 2.65(2) yes . 55505
C(23) C(2) 2.65(2) yes . 55505
C(23) C(3) 2.65(2) yes . 55505
C(23) C(4) 2.65(2) yes . 55505
C(23) C(5) 2.65(2) yes . 55505
C(23) C(6) 2.65(2) yes . 55505
C(23) C(7) 2.65(2) yes . 55505
C(23) C(8) 2.65(2) yes . 55505
C(23) C(9) 2.65(2) yes . 55505
C(23) C(10) 2.65(3) yes . 55505
C(23) C(11) 2.65(3) yes . 55505
C(23) C(12) 2.65(3) yes . 55505
C(23) C(13B) 2.65(4) yes . 55505
C(23) C(14) 2.65(4) yes . 55505
C(23) C(15) 2.65(3) yes . 55505
C(23) C(16) 2.65(4) yes . 55505
C(23) C(17A) 2.65(4) yes . 55505
C(23) C(18) 2.65(2) yes . 55505
C(23) C(19) 2.65(3) yes . 55505
C(23) C(20) 2.65(3) yes . 55505
C(23) C(21) 2.44(2) yes . 55501
C(23) C(21) 2.65(2) yes . 55505
C(23) C(22) 2.53(3) yes . 55501
C(23) C(22) 2.65(3) yes . 55505
C(23) C(23) 2.65(3) yes . 55505
C(23) C(24A) 2.65(3) yes . 55505
C(23) C(25) 2.65(4) yes . 55505
C(23) C(26B) 2.6(1) yes . 55505
C(23) C(13A) 2.65(6) yes . 55505
C(23) C(17B) 2.65(6) yes . 55505
C(23) C(24B) 2.65(4) yes . 55505
C(23) C(26A) 2.65(6) yes . 55505
C(24A) Gd(1) 3.40(2) yes . 55501
C(24A) C(25) 2.17(5) yes . 55501
C(24A) C(26B) 2.6(1) yes . 55501
C(24A) C(26A) 2.43(6) yes . 55501
C(25) O(6) 3.28(4) yes . 55501
C(25) C(24A) 2.17(5) yes . 55501
C(25) C(26B) 2.4(1) yes . 55501
C(25) C(24B) 2.69(5) yes . 55501
C(25) C(26A) 2.31(7) yes . 55501
C(26B) O(6) 3.1(1) yes . 55501
C(26B) N(2) 3.3(1) yes . 55501
C(26B) N(14) 1.6(1) yes . 55501
C(26B) C(24A) 2.6(1) yes . 55501
C(26B) C(25) 2.4(1) yes . 55501
C(26B) C(24B) 2.0(1) yes . 55501
C(26B) C(26A) 1.9(1) yes . 55501
C(13A) O(2) 3.48(6) yes . 65502
C(13A) O(6) 3.58(5) yes . 65502
C(13A) N(8) 3.22(5) yes . 55501
C(13A) C(12) 2.54(6) yes . 55501
C(13A) C(14) 2.21(7) yes . 55501
C(13A) C(24A) 3.58(6) yes . 65502
C(17B) O(3) 3.56(6) yes . 55501
C(17B) N(3) 3.40(6) yes . 55504
C(17B) N(11) 1.62(6) yes . 55501
C(17B) C(15) 2.35(6) yes . 55501
C(17B) C(16) 2.79(7) yes . 55501
C(24B) Gd(1) 3.42(4) yes . 55501
C(24B) O(2) 3.52(3) yes . 55501
C(24B) N(1) 3.35(4) yes . 55501
C(24B) N(2) 3.54(3) yes . 55501
C(24B) C(25) 2.69(5) yes . 55501
C(24B) C(26B) 2.0(1) yes . 55501
C(24B) C(26A) 2.03(7) yes . 55501
C(26A) O(6) 2.90(6) yes . 55501
C(26A) N(2) 3.35(6) yes . 55501
C(26A) C(24A) 2.43(6) yes . 55501
C(26A) C(25) 2.31(7) yes . 55501
C(26A) C(26B) 1.9(1) yes . 55501
C(26A) C(24B) 2.03(7) yes . 55501

loop_
_geom_torsion_atom_site_label_1
_geom_torsion_atom_site_label_2
_geom_torsion_atom_site_label_3
_geom_torsion_atom_site_label_4
_geom_torsion
_geom_torsion_publ_flag
_geom_torsion_site_symmetry_1
_geom_torsion_site_symmetry_2
_geom_torsion_site_symmetry_3
_geom_torsion_site_symmetry_4
Gd(1) O(1) C(9) N(9) 165(1) yes . . . .
Gd(1) O(2) C(12) N(10) 154(1) yes . . . .
Gd(1) O(3) C(15) N(11) -171(1) yes . . . .
Gd(1) O(4) C(18) N(12) -178.3(8) yes . . . .
Gd(1) O(5) C(21) N(13) -174.4(9) yes . . . .
Gd(1) O(6) C(24A) N(14) -174(1) yes . . . .
Gd(1) O(6) C(24A) C(24B) 164(3) yes . . . .
C(24B) O(6) C(24A) N(14) 20(2) yes . . . .
Gd(1) O(6) C(24B) N(14) 177(1) yes . . . .
Gd(1) O(6) C(24B) C(24A) -164(3) yes . . . .
C(24A) O(6) C(24B) N(14) -18(2) yes . . . .
C(10) N(9) C(9) O(1) -2(2) yes . . . .
C(11) N(9) C(9) O(1) 176(1) yes . . . .
C(13B) N(10) C(12) O(2) 168(1) yes . . . .
C(14) N(10) C(12) O(2) 0(2) yes . . . .
C(13A) N(10) C(12) O(2) -171(1) yes . . . .
C(12) N(10) C(13B) C(13A) 153(4) yes . . . .
C(14) N(10) C(13B) C(13A) -37(4) yes . . . .
C(12) N(10) C(13A) C(13B) -37(5) yes . . . .
C(14) N(10) C(13A) C(13B) 149(4) yes . . . .
C(16) N(11) C(15) O(3) 12(3) yes . . . .
C(17A) N(11) C(15) O(3) -178(358) yes . . . .
C(17B) N(11) C(15) O(3) 169(2) yes . . . .
C(15) N(11) C(17A) C(17B) -28(7) yes . . . .
C(16) N(11) C(17A) C(17B) 140(6) yes . . . .
C(15) N(11) C(17B) C(17A) 157(5) yes . . . .
C(16) N(11) C(17B) C(17A) -49(7) yes . . . .
C(19) N(12) C(18) O(4) 0(1) yes . . . .
C(20) N(12) C(18) O(4) 179(1) yes . . . .
C(22) N(13) C(21) O(5) 178(1) yes . . . .
C(23) N(13) C(21) O(5) 0(1) yes . . . .
C(25) N(14) C(24A) O(6) 176(2) yes . . . .
C(25) N(14) C(24A) C(24B) -164(2) yes . . . .
C(26B) N(14) C(24A) O(6) -60(3) yes . . . .
C(26B) N(14) C(24A) C(24B) -40(2) yes . . . .
C(24B) N(14) C(24A) O(6) -19(2) yes . . . .
C(26A) N(14) C(24A) O(6) 39(3) yes . . . .
C(26A) N(14) C(24A) C(24B) 59(3) yes . . . .
C(24A) N(14) C(24B) O(6) 17(2) yes . . . .
C(25) N(14) C(24B) O(6) 54(6) yes . . . .
C(25) N(14) C(24B) C(24A) 37(5) yes . . . .
C(26B) N(14) C(24B) O(6) 164(3) yes . . . .
C(26B) N(14) C(24B) C(24A) 146(2) yes . . . .
C(26A) N(14) C(24B) O(6) -118(3) yes . . . .
C(26A) N(14) C(24B) C(24A) -135(2) yes . . . .
O(6) C(24A) C(24B) N(14) 161(2) yes . . . .
N(14) C(24A) C(24B) O(6) -161(2) yes . . . .
